data_4317734
loop_
_publ_author_name
'David R. Armstrong'
'Francesca Benevelli'
'Andrew D. Bond'
'Neil Feeder'
'Eilis A. Harron'
'Alexander D. Hopkins'
'Mary McPartlin'
'David Moncrieff'
'David S\'aez'
'Elsje A. Quadrelli'
'Anthony D. Woods'
'Dominic S. Wright'

_publ_section_title
;
 Formation of Double Cubanes [Sn7(NR)8] in the Reactions of Pyridyl and
 Pyrimidinyl Amines with Sn(NMe2)2: A Synthetic and Theoretical Study
;
_journal_name_full 'Inorganic Chemistry'
_journal_page_first 1492
_journal_page_last 1501
_journal_paper_doi 10.1021/ic011090r
_journal_volume 41
_journal_year 2002
_chemical_formula_sum 'C48 H56 N24 O8 Sn7'
_chemical_formula_weight 1928.00
_chemical_name_systematic
;

  ?

;
_space_group_IT_number 2
_symmetry_cell_setting triclinic
_symmetry_space_group_name_Hall '-P 1'
_symmetry_space_group_name_H-M 'P -1'
_atom_sites_solution_hydrogens geom
_atom_sites_solution_primary direct
_atom_sites_solution_secondary difmap
_audit_creation_method SHELXL
_cell_angle_alpha 86.620(10)
_cell_angle_beta 84.690(10)
_cell_angle_gamma 80.740(10)
_cell_formula_units_Z 1
_cell_length_a 11.483(2)
_cell_length_b 11.773(2)
_cell_length_c 12.155(2)
_cell_measurement_temperature 180(2)
_cell_volume 1613.2(5)
_computing_cell_refinement maXus
_computing_data_collection maXus
_computing_data_reduction maXus
_computing_structure_refinement 'SHELXL-93 (Sheldrick, 1993)'
_computing_structure_solution teXsan
_diffrn_ambient_temperature 180(2)
_diffrn_radiation_monochromator graphite
_diffrn_radiation_source 'fine-focus sealed tube'
_diffrn_radiation_type MoK\a
_diffrn_radiation_wavelength 0.71069
_diffrn_reflns_av_R_equivalents 0.0725
_diffrn_reflns_av_sigmaI/netI 0.0970
_diffrn_reflns_limit_h_max 12
_diffrn_reflns_limit_h_min 0
_diffrn_reflns_limit_k_max 12
_diffrn_reflns_limit_k_min -12
_diffrn_reflns_limit_l_max 13
_diffrn_reflns_limit_l_min -12
_diffrn_reflns_number 10454
_diffrn_reflns_theta_max 22.63
_diffrn_reflns_theta_min 1.68
_exptl_absorpt_coefficient_mu 2.733
_exptl_absorpt_correction_T_max 0.979
_exptl_absorpt_correction_T_min 1.021
_exptl_absorpt_correction_type multi-scan
_exptl_absorpt_process_details
;

multi-scan from symmetry-related measurements (Blessing 1995)
;
_exptl_crystal_density_diffrn 1.985
_exptl_crystal_F_000 926
_exptl_crystal_size_max 0.05
_exptl_crystal_size_mid 0.05
_exptl_crystal_size_min 0.05
_refine_diff_density_max 1.600
_refine_diff_density_min -1.134
_refine_diff_density_rms 0.159
_refine_ls_extinction_method none
_refine_ls_goodness_of_fit_all 1.017
_refine_ls_goodness_of_fit_obs 1.070
_refine_ls_matrix_type full
_refine_ls_number_parameters 194
_refine_ls_number_reflns 4161
_refine_ls_number_restraints 0
_refine_ls_restrained_S_all 1.100
_refine_ls_restrained_S_obs 1.070
_refine_ls_R_factor_all 0.0833
_refine_ls_R_factor_obs 0.0521
_refine_ls_shift/esd_max 0.006
_refine_ls_shift/esd_mean 0.000
_refine_ls_structure_factor_coef Fsqd
_refine_ls_weighting_details 'w=1/[\s^2^(Fo^2^)+(0.0288P)^2^+13.3316P] where P=(Fo^2^+2Fc^2^)/3'
_refine_ls_weighting_scheme calc
_refine_ls_wR_factor_all 0.1350
_refine_ls_wR_factor_obs 0.1113
_reflns_number_observed 3030
_reflns_number_total 4176
_reflns_observed_criterion >2sigma(I)
_cod_data_source_file ic011090r_2.cif
_cod_data_source_block dw0022
_cod_depositor_comments
;
The following automatic conversions were performed:

'_symmetry_cell_setting' value 'Triclinic' changed to 'triclinic'
according to the built-in table from CIF Core dictionary named
'cif_core.dic' version 2.4.1 from
2010-06-29.

'_exptl_absorpt_correction_type' value 'multiscan'
changed to 'multi-scan' according to the built-in table from CIF Core
dictionary named 'cif_core.dic' version 2.4.1 from 2010-06-29.

Automatic conversion script
Id: cif_fix_values 1646 2011-03-28 12:23:43Z adriana 

The following automatic conversions were performed:

'_refine_ls_weighting_scheme' value 'calc
w=1/[\s^2^(Fo^2^)+(0.0288P)^2^+13.3316P] where P=(Fo^2^+2Fc^2^)/3'
was changed to 'calc'. New tag '_refine_ls_weighting_details' was
created. The value of the new tag was set to
'w=1/[\s^2^(Fo^2^)+(0.0288P)^2^+13.3316P] where P=(Fo^2^+2Fc^2^)/3'.

Automatic conversion script
Id: cif_fix_values 3143 2015-03-26 13:38:13Z robertas 
;
_cod_database_code 4317734

loop_
_symmetry_equiv_pos_as_xyz
'x, y, z'
'-x, -y, -z'

loop_
_atom_site_aniso_label
_atom_site_aniso_U_11
_atom_site_aniso_U_22
_atom_site_aniso_U_33
_atom_site_aniso_U_23
_atom_site_aniso_U_13
_atom_site_aniso_U_12
Sn1 0.0355(7) 0.0278(6) 0.0227(6) 0.0016(4) -0.0072(5) -0.0046(5)
Sn2 0.0473(6) 0.0289(5) 0.0288(5) 0.0028(3) -0.0035(4) -0.0003(4)
Sn3 0.0364(6) 0.0404(5) 0.0320(5) -0.0028(4) -0.0057(4) -0.0058(4)
Sn4 0.0450(6) 0.0380(5) 0.0214(4) -0.0005(3) -0.0065(4) -0.0006(4)
N1 0.032(6) 0.027(5) 0.031(5) -0.005(4) -0.008(4) -0.001(4)
N3 0.042(6) 0.034(5) 0.027(5) 0.006(4) -0.016(5) 0.004(4)
N5 0.035(6) 0.032(5) 0.016(4) -0.003(4) -0.007(4) -0.002(4)
N7 0.034(6) 0.026(5) 0.035(5) 0.002(4) -0.005(4) -0.005(4)

loop_
_atom_site_label
_atom_site_type_symbol
_atom_site_fract_x
_atom_site_fract_y
_atom_site_fract_z
_atom_site_U_iso_or_equiv
_atom_site_thermal_displace_type
_atom_site_occupancy
_atom_site_calc_flag
_atom_site_refinement_flags
_atom_site_disorder_group
Sn1 Sn 0.0000 0.0000 0.0000 0.0285(3) Uani 1 d S .
Sn2 Sn 0.16316(8) -0.25022(6) 0.08709(6) 0.0358(3) Uani 1 d . .
Sn3 Sn 0.28484(7) -0.00129(7) 0.05249(6) 0.0361(3) Uani 1 d . .
Sn4 Sn 0.07143(8) -0.03371(6) 0.26065(6) 0.0353(3) Uani 1 d . .
N1 N 0.1013(8) 0.0759(7) 0.1067(7) 0.030(2) Uani 1 d . .
N2 N 0.0039(9) 0.2704(8) 0.1040(8) 0.0424(9) Uiso 1 d . .
N2' N 0.1884(9) 0.2089(8) 0.1824(8) 0.0424(9) Uiso 1 d . .
N3 N 0.2423(8) -0.1316(7) 0.1800(7) 0.035(2) Uani 1 d . .
N4 N 0.3255(9) -0.2692(8) 0.3053(8) 0.0424(9) Uiso 1 d . .
N4' N 0.4004(9) -0.0927(8) 0.2698(8) 0.0424(9) Uiso 1 d . .
N5 N 0.1701(8) -0.1031(7) -0.0367(6) 0.028(2) Uani 1 d . .
N6 N 0.1697(9) -0.0985(8) -0.2318(8) 0.0424(9) Uiso 1 d . .
N6' N 0.2967(9) -0.2427(8) -0.1320(8) 0.0424(9) Uiso 1 d . .
N7 N -0.0013(8) -0.1249(7) 0.1379(7) 0.032(2) Uani 1 d . .
N8 N -0.1853(9) -0.1871(8) 0.1226(8) 0.0424(9) Uiso 1 d . .
N8' N -0.0798(9) -0.2256(8) 0.2874(8) 0.0424(9) Uiso 1 d . .
O1 O 0.2804(9) 0.3376(8) 0.2659(8) 0.0686(14) Uiso 1 d . .
O2 O 0.4165(9) -0.3909(8) 0.4396(8) 0.0686(14) Uiso 1 d . .
O3 O 0.4164(9) -0.3888(8) -0.2247(8) 0.0686(14) Uiso 1 d . .
O4 O -0.1542(9) -0.3389(8) 0.4296(8) 0.0686(14) Uiso 1 d . .
C1 C 0.0951(11) 0.1900(9) 0.1308(9) 0.0368(14) Uiso 1 d . .
C2 C -0.0979(12) 0.4687(11) 0.1106(11) 0.061(2) Uiso 1 d . .
H2A H -0.0822(33) 0.5454(13) 0.1257(67) 0.091 Uiso 1 calc R .
H2B H -0.1681(20) 0.4518(44) 0.1570(51) 0.091 Uiso 1 calc R .
H2C H -0.1117(48) 0.4664(52) 0.0325(20) 0.091 Uiso 1 calc R .
C3 C 0.0074(12) 0.3799(10) 0.1364(10) 0.048(2) Uiso 1 d . .
C4 C 0.0969(12) 0.4051(11) 0.1899(10) 0.051(2) Uiso 1 d . .
H4 H 0.0975(12) 0.4812(11) 0.2117(10) 0.061 Uiso 1 calc R .
C5 C 0.1885(12) 0.3164(10) 0.2125(10) 0.047(2) Uiso 1 d . .
C6 C 0.3642(14) 0.2402(13) 0.2980(13) 0.077(2) Uiso 1 d . .
H6A H 0.4226(55) 0.2657(17) 0.3409(74) 0.115 Uiso 1 calc R .
H6B H 0.4045(67) 0.2031(54) 0.2318(13) 0.115 Uiso 1 calc R .
H6C H 0.3227(18) 0.1850(42) 0.3433(72) 0.115 Uiso 1 calc R .
C7 C 0.3284(10) -0.1667(9) 0.2546(9) 0.0368(14) Uiso 1 d . .
C8 C 0.5679(12) -0.0314(11) 0.3513(11) 0.061(2) Uiso 1 d . .
H8A H 0.6324(43) -0.0650(29) 0.3964(59) 0.091 Uiso 1 calc R .
H8B H 0.5247(21) 0.0385(31) 0.3849(65) 0.091 Uiso 1 calc R .
H8C H 0.6009(58) -0.0118(56) 0.2766(13) 0.091 Uiso 1 calc R .
C9 C 0.4833(12) -0.1186(10) 0.3450(10) 0.048(2) Uiso 1 d . .
C10 C 0.4857(12) -0.2108(10) 0.3977(10) 0.051(2) Uiso 1 d . .
H10 H 0.5416(12) -0.2284(10) 0.4515(10) 0.061 Uiso 1 calc R .
C11 C 0.4141(12) -0.2901(10) 0.3849(10) 0.047(2) Uiso 1 d . .
C12 C 0.3372(14) -0.4669(13) 0.4214(13) 0.077(2) Uiso 1 d . .
H12A H 0.3519(62) -0.5359(41) 0.4704(61) 0.115 Uiso 1 calc R .
H12B H 0.3493(62) -0.4890(69) 0.3442(26) 0.115 Uiso 1 calc R .
H12C H 0.2556(15) -0.4284(33) 0.4369(80) 0.115 Uiso 1 calc R .
C13 C 0.2122(11) -0.1472(9) -0.1364(9) 0.0368(14) Uiso 1 d . .
C14 C 0.1765(13) -0.0937(11) -0.4347(11) 0.061(2) Uiso 1 d . .
H14A H 0.2394(32) -0.1115(62) -0.4941(18) 0.091 Uiso 1 calc R .
H14B H 0.1597(76) -0.0102(12) -0.4265(25) 0.091 Uiso 1 calc R .
H14C H 0.1047(45) -0.1211(57) -0.4529(38) 0.091 Uiso 1 calc R .
C15 C 0.2168(12) -0.1539(10) -0.3250(10) 0.048(2) Uiso 1 d . .
C16 C 0.2988(12) -0.2499(10) -0.3264(11) 0.051(2) Uiso 1 d . .
H16 H 0.3294(12) -0.2867(10) -0.3928(11) 0.061 Uiso 1 calc R .
C17 C 0.3350(12) -0.2909(10) -0.2241(10) 0.047(2) Uiso 1 d . .
C18 C 0.4627(14) -0.4293(13) -0.1176(12) 0.077(2) Uiso 1 d . .
H18A H 0.5185(70) -0.5010(49) -0.1271(21) 0.115 Uiso 1 calc R .
H18B H 0.3970(17) -0.4431(84) -0.0638(26) 0.115 Uiso 1 calc R .
H18C H 0.5034(79) -0.3706(40) -0.0909(43) 0.115 Uiso 1 calc R .
C19 C -0.0943(11) -0.1789(9) 0.1811(9) 0.0368(14) Uiso 1 d . .
C20 C -0.3645(12) -0.2653(11) 0.1013(11) 0.061(2) Uiso 1 d . .
H20A H -0.4029(48) -0.1888(12) 0.0766(58) 0.091 Uiso 1 calc R .
H20B H -0.4225(38) -0.3049(64) 0.1461(23) 0.091 Uiso 1 calc R .
H20C H -0.3331(16) -0.3102(61) 0.0367(37) 0.091 Uiso 1 calc R .
C21 C -0.2668(12) -0.2532(10) 0.1680(10) 0.048(2) Uiso 1 d . .
C22 C -0.2540(12) -0.3086(10) 0.2699(10) 0.051(2) Uiso 1 d . .
H22 H -0.3073(12) -0.3587(10) 0.2998(10) 0.061 Uiso 1 calc R .
C23 C -0.1631(12) -0.2898(10) 0.3265(10) 0.047(2) Uiso 1 d . .
C24 C -0.0564(14) -0.3174(13) 0.4879(13) 0.077(2) Uiso 1 d . .
H24A H -0.0570(53) -0.3604(67) 0.5594(36) 0.115 Uiso 1 calc R .
H24B H -0.0643(49) -0.2348(17) 0.4999(72) 0.115 Uiso 1 calc R .
H24C H 0.0183(15) -0.3424(78) 0.4439(39) 0.115 Uiso 1 calc R .

loop_
_atom_type_symbol
_atom_type_description
_atom_type_scat_dispersion_real
_atom_type_scat_dispersion_imag
_atom_type_scat_source
C C 0.0033 0.0016 'International Tables Vol C Tables 4.2.6.8 and 6.1.1.4'
H H 0.0000 0.0000 'International Tables Vol C Tables 4.2.6.8 and 6.1.1.4'
N N 0.0061 0.0033 'International Tables Vol C Tables 4.2.6.8 and 6.1.1.4'
O O 0.0106 0.0060 'International Tables Vol C Tables 4.2.6.8 and 6.1.1.4'
Sn Sn -0.6537 1.4246 'International Tables Vol C Tables 4.2.6.8 and 6.1.1.4'

loop_
_geom_angle_atom_site_label_1
_geom_angle_atom_site_label_2
_geom_angle_atom_site_label_3
_geom_angle
_geom_angle_site_symmetry_1
_geom_angle_site_symmetry_3
_geom_angle_publ_flag
N1 Sn1 N1 180.0 2 . ?
N1 Sn1 N5 80.8(3) 2 2 ?
N1 Sn1 N5 99.2(3) . 2 ?
N1 Sn1 N5 99.2(3) 2 . ?
N1 Sn1 N5 80.8(3) . . ?
N5 Sn1 N5 180.0 2 . ?
N1 Sn1 N7 81.0(3) 2 2 ?
N1 Sn1 N7 99.0(3) . 2 ?
N5 Sn1 N7 80.5(3) 2 2 ?
N5 Sn1 N7 99.5(3) . 2 ?
N1 Sn1 N7 99.0(3) 2 . ?
N1 Sn1 N7 81.0(3) . . ?
N5 Sn1 N7 99.5(3) 2 . ?
N5 Sn1 N7 80.5(3) . . ?
N7 Sn1 N7 180.0 2 . ?
N3 Sn2 N5 79.0(3) . . ?
N3 Sn2 N7 80.3(3) . . ?
N5 Sn2 N7 76.6(3) . . ?
N3 Sn3 N1 80.5(3) . . ?
N3 Sn3 N5 77.7(3) . . ?
N1 Sn3 N5 76.2(3) . . ?
N7 Sn4 N1 78.3(3) . . ?
N7 Sn4 N3 80.2(3) . . ?
N1 Sn4 N3 78.2(3) . . ?
C1 N1 Sn1 129.5(7) . . ?
C1 N1 Sn3 111.2(7) . . ?
Sn1 N1 Sn3 102.1(3) . . ?
C1 N1 Sn4 111.1(7) . . ?
Sn1 N1 Sn4 98.9(3) . . ?
Sn3 N1 Sn4 99.7(3) . . ?
C1 N2 C3 115.4(10) . . ?
C5 N2' C1 117.0(10) . . ?
C7 N3 Sn3 115.6(7) . . ?
C7 N3 Sn2 124.3(7) . . ?
Sn3 N3 Sn2 102.7(3) . . ?
C7 N3 Sn4 113.1(7) . . ?
Sn3 N3 Sn4 99.1(3) . . ?
Sn2 N3 Sn4 98.0(4) . . ?
C7 N4 C11 109.4(10) . . ?
C7 N4' C9 120.3(10) . . ?
C13 N5 Sn1 125.9(7) . . ?
C13 N5 Sn2 108.0(6) . . ?
Sn1 N5 Sn2 101.5(4) . . ?
C13 N5 Sn3 119.3(7) . . ?
Sn1 N5 Sn3 99.2(3) . . ?
Sn2 N5 Sn3 98.5(3) . . ?
C13 N6 C15 114.8(10) . . ?
C17 N6' C13 117.4(10) . . ?
C19 N7 Sn1 127.4(7) . . ?
C19 N7 Sn4 113.3(7) . . ?
Sn1 N7 Sn4 99.9(3) . . ?
C19 N7 Sn2 112.9(7) . . ?
Sn1 N7 Sn2 100.2(4) . . ?
Sn4 N7 Sn2 98.8(4) . . ?
C19 N8 C21 117.4(10) . . ?
C23 N8' C19 113.8(10) . . ?
C5 O1 C6 117.1(11) . . ?
C11 O2 C12 121.7(11) . . ?
C17 O3 C18 116.2(10) . . ?
C23 O4 C24 117.0(11) . . ?
N2 C1 N2' 125.7(10) . . ?
N2 C1 N1 121.8(10) . . ?
N2' C1 N1 112.6(10) . . ?
C4 C3 N2 122.3(12) . . ?
C4 C3 C2 122.5(12) . . ?
N2 C3 C2 115.2(11) . . ?
C3 C4 C5 118.1(12) . . ?
N2' C5 O1 118.3(11) . . ?
N2' C5 C4 121.4(12) . . ?
O1 C5 C4 120.2(11) . . ?
N4' C7 N4 127.3(11) . . ?
N4' C7 N3 116.8(10) . . ?
N4 C7 N3 115.8(10) . . ?
C10 C9 N4' 117.1(13) . . ?
C10 C9 C8 126.3(13) . . ?
N4' C9 C8 116.5(11) . . ?
C9 C10 C11 124.9(14) . . ?
O2 C11 C10 125.9(12) . . ?
O2 C11 N4 113.1(11) . . ?
C10 C11 N4 121.0(11) . . ?
N6 C13 N5 121.0(10) . . ?
N6 C13 N6' 123.7(10) . . ?
N5 C13 N6' 115.2(10) . . ?
C16 C15 N6 124.6(12) . . ?
C16 C15 C14 120.2(12) . . ?
N6 C15 C14 115.0(11) . . ?
C15 C16 C17 115.1(12) . . ?
N6' C17 O3 120.2(11) . . ?
N6' C17 C16 124.4(12) . . ?
O3 C17 C16 115.4(11) . . ?
N8 C19 N7 121.8(10) . . ?
N8 C19 N8' 125.3(11) . . ?
N7 C19 N8' 112.9(10) . . ?
N8 C21 C22 120.6(12) . . ?
N8 C21 C20 117.1(11) . . ?
C22 C21 C20 122.3(12) . . ?
C23 C22 C21 118.0(13) . . ?
N8' C23 O4 117.2(12) . . ?
N8' C23 C22 124.6(12) . . ?
O4 C23 C22 118.2(12) . . ?

loop_
_geom_bond_atom_site_label_1
_geom_bond_atom_site_label_2
_geom_bond_distance
_geom_bond_site_symmetry_2
_geom_bond_publ_flag
Sn1 N1 2.141(9) 2 ?
Sn1 N1 2.141(9) . ?
Sn1 N5 2.151(9) 2 ?
Sn1 N5 2.151(9) . ?
Sn1 N7 2.164(8) 2 ?
Sn1 N7 2.164(8) . ?
Sn2 N3 2.199(9) . ?
Sn2 N5 2.232(8) . ?
Sn2 N7 2.263(9) . ?
Sn3 N3 2.195(8) . ?
Sn3 N1 2.213(9) . ?
Sn3 N5 2.297(8) . ?
Sn4 N7 2.187(9) . ?
Sn4 N1 2.241(8) . ?
Sn4 N3 2.278(9) . ?
N1 C1 1.381(13) . ?
N2 C1 1.344(14) . ?
N2 C3 1.379(14) . ?
N2' C5 1.339(14) . ?
N2' C1 1.345(14) . ?
N3 C7 1.400(14) . ?
N4 C7 1.326(13) . ?
N4 C11 1.45(2) . ?
N4' C7 1.325(14) . ?
N4' C9 1.367(15) . ?
N5 C13 1.362(13) . ?
N6 C13 1.360(14) . ?
N6 C15 1.365(15) . ?
N6' C17 1.293(14) . ?
N6' C13 1.364(14) . ?
N7 C19 1.378(14) . ?
N8 C19 1.336(14) . ?
N8 C21 1.37(2) . ?
N8' C23 1.348(15) . ?
N8' C19 1.387(14) . ?
O1 C5 1.352(15) . ?
O1 C6 1.43(2) . ?
O2 C11 1.323(14) . ?
O2 C12 1.41(2) . ?
O3 C17 1.362(14) . ?
O3 C18 1.48(2) . ?
O4 C23 1.354(14) . ?
O4 C24 1.44(2) . ?
C2 C3 1.51(2) . ?
C3 C4 1.35(2) . ?
C4 C5 1.39(2) . ?
C8 C9 1.53(2) . ?
C9 C10 1.23(2) . ?
C10 C11 1.36(2) . ?
C14 C15 1.55(2) . ?
C15 C16 1.35(2) . ?
C16 C17 1.38(2) . ?
C20 C21 1.47(2) . ?
C21 C22 1.37(2) . ?
C22 C23 1.36(2) . ?
